data_7130627
loop_
_publ_author_name
'Guti\'errez-Pe\~na, Cristian L.'
'Poyatos, Macarena'
'Peris, Eduardo'

_publ_section_title
;
 A redox-switchable catalyst with an &#x2018;unplugged&#x2019; redox tag
;
_journal_name_full 'Chemical Communications'
_journal_paper_doi 10.1039/D2CC02497G
_journal_year 2022
_chemical_formula_moiety 'C56 H54 Cl2 Ir2 N6 O4, 2(C H Cl3)'
_chemical_formula_sum 'C58 H56 Cl8 Ir2 N6 O4'
_chemical_formula_weight 1569.08
_space_group_crystal_system monoclinic
_space_group_IT_number 15
_space_group_name_Hall '-C 2yc'
_space_group_name_H-M_alt 'C 1 2/c 1'
_atom_sites_solution_hydrogens geom
_audit_creation_date 2022-02-15
_audit_creation_method
;
Olex2 1.2
(compiled 2018.05.29 svn.r3508 for OlexSys, GUI svn.r5506)
;
_audit_update_record
;
2022-05-03 deposited with the CCDC.	2022-08-23 downloaded from the CCDC.
;
_cell_angle_alpha 90
_cell_angle_beta 92.392(3)
_cell_angle_gamma 90
_cell_formula_units_Z 4
_cell_length_a 26.1313(9)
_cell_length_b 18.4166(6)
_cell_length_c 16.7444(5)
_cell_measurement_reflns_used 14658
_cell_measurement_temperature 200.1(9)
_cell_measurement_theta_max 71.6000
_cell_measurement_theta_min 3.8400
_cell_volume 8051.2(5)
_computing_cell_refinement 'CrysAlisPro 1.171.40.84a (Rigaku OD, 2020)'
_computing_data_collection 'CrysAlisPro 1.171.40.84a (Rigaku OD, 2020)'
_computing_data_reduction 'CrysAlisPro 1.171.40.84a (Rigaku OD, 2020)'
_computing_molecular_graphics 'Olex2 (Dolomanov et al., 2009)'
_computing_publication_material 'Olex2 (Dolomanov et al., 2009)'
_computing_structure_refinement 'ShelXL (Sheldrick, 2015)'
_diffrn_ambient_environment N~2~
_diffrn_ambient_temperature 200.1(9)
_diffrn_detector 'CCD plate'
_diffrn_detector_area_resol_mean 10.4051
_diffrn_detector_type Atlas
_diffrn_measured_fraction_theta_full 1.000
_diffrn_measured_fraction_theta_max 1.000
_diffrn_measurement_details
;
List of Runs (angles in degrees, time in seconds):

  # Type    Start    End  Width  t~exp~   \w     \q     \k     \f   Frames
#--------------------------------------------------------------------------
  1  \w     -5.00  39.00   0.40   10.00    --  -41.12  19.00-120.00  110
  2  \w    -22.00  33.20   0.40   10.00    --  -41.12  38.00 -90.00  138
  3  \w     -5.00  39.00   0.40   10.00    --  -41.12  19.00-180.00  110
  4  \w     -5.00  39.00   0.40   10.00    --  -41.12  19.00  60.00  110
  5  \w     -5.00  39.00   0.40   10.00    --  -41.12  19.00 120.00  110
  6  \w     -5.00  39.00   0.40   10.00    --  -41.12  19.00 150.00  110
  7  \w     -5.00  39.00   0.40   10.00    --  -41.12  19.00-150.00  110
  8  \w     -5.00  39.00   0.40   10.00    --  -41.12  19.00  90.00  110
  9  \w      8.00  42.00   0.40   10.00    --   41.12  81.00-156.46   85
 10  \w      6.00  32.00   0.40   10.00    --   41.12  85.00 -94.64   65
 11  \w      6.00  32.00   0.40   10.00    --   41.12  85.00-171.89   65
 12  \w     61.00 130.20   0.40   10.00    --   41.12 178.00 120.00  173
 13  \w     77.00 176.20   0.40   30.00    --  102.61  45.00   0.00  248
 14  \w     20.00 106.00   0.40   30.00    --  102.61 -94.00-120.00  215
 15  \w     30.00  72.00   0.40   30.00    --  102.61 -45.00-150.00  105
 16  \w    103.00 178.20   0.40   30.00    --  102.61  77.00-180.00  188
 17  \w     30.00  93.20   0.40   30.00    --  102.61 -61.00 120.00  158
 18  \w     30.00  72.00   0.40   30.00    --  102.61 -45.00 150.00  105
 19  \w     74.00 175.20   0.40   30.00    --  102.61  61.00 -60.00  253
 20  \w     30.00  93.20   0.40   30.00    --  102.61 -61.00   0.00  158
 21  \w     26.00  56.80   0.40   30.00    --  102.61 -30.00  30.00   77
 22  \w     72.00 176.00   0.40   30.00    --  102.61  68.00  35.27  260
 23  \w     20.00 106.00   0.40   30.00    --  102.61 -94.00-180.00  215
 24  \w     74.00 175.20   0.40   30.00    --  102.61  58.00-132.47  253
 25  \w     29.00 113.00   0.40   30.00    --  102.61-125.00 150.00  210
 26  \w     74.00 175.20   0.40   30.00    --  102.61  61.00 -80.14  253
 27  \w     -5.00  39.00   0.40   10.00    --  -41.12  19.00 -30.00  110
 28  \w      4.00  30.00   0.40   10.00    --   41.12  89.00  25.99   65
 29  \w      6.00  32.00   0.40   10.00    --   41.12  85.00 146.38   65
 30  \w      6.00  32.00   0.40   10.00    --   41.12  85.00  96.89   65
;
_diffrn_measurement_device 'four-circle diffractometer'
_diffrn_measurement_device_type 'SuperNova, Dual, Cu at home/near, Atlas'
_diffrn_measurement_method '\w scans'
_diffrn_orient_matrix_type 'CrysAlisPro convention (1999,Acta A55,543-557)'
_diffrn_orient_matrix_UB_11 0.0175534000
_diffrn_orient_matrix_UB_12 -0.0699896000
_diffrn_orient_matrix_UB_13 -0.0411485000
_diffrn_orient_matrix_UB_21 0.0182471000
_diffrn_orient_matrix_UB_22 -0.0310082000
_diffrn_orient_matrix_UB_23 0.0818119000
_diffrn_orient_matrix_UB_31 -0.0532699000
_diffrn_orient_matrix_UB_32 -0.0336764000
_diffrn_orient_matrix_UB_33 0.0102157000
_diffrn_radiation_monochromator mirror
_diffrn_radiation_probe x-ray
_diffrn_radiation_type CuK\a
_diffrn_radiation_wavelength 1.54184
_diffrn_reflns_av_R_equivalents 0.0692
_diffrn_reflns_av_unetI/netI 0.0335
_diffrn_reflns_Laue_measured_fraction_full 1.000
_diffrn_reflns_Laue_measured_fraction_max 1.000
_diffrn_reflns_limit_h_max 29
_diffrn_reflns_limit_h_min -31
_diffrn_reflns_limit_k_max 21
_diffrn_reflns_limit_k_min -21
_diffrn_reflns_limit_l_max 19
_diffrn_reflns_limit_l_min -16
_diffrn_reflns_number 40535
_diffrn_reflns_point_group_measured_fraction_full 1.000
_diffrn_reflns_point_group_measured_fraction_max 1.000
_diffrn_reflns_theta_full 66.599
_diffrn_reflns_theta_max 66.599
_diffrn_reflns_theta_min 3.903
_diffrn_source 'micro-focus sealed X-ray tube'
_diffrn_source_type 'SuperNova (Cu) X-ray Source'
_exptl_absorpt_coefficient_mu 9.053
_exptl_absorpt_correction_T_max 1.000
_exptl_absorpt_correction_T_min 0.809
_exptl_absorpt_correction_type gaussian
_exptl_absorpt_process_details
;
CrysAlisPro 1.171.40.84a (Rigaku Oxford Diffraction, 2020)
Numerical absorption correction based on gaussian integration over
a multifaceted crystal model
Empirical absorption correction using spherical harmonics,
implemented in SCALE3 ABSPACK scaling algorithm.
;
_exptl_crystal_colour 'clear yellowish yellow'
_exptl_crystal_colour_lustre clear
_exptl_crystal_colour_modifier yellowish
_exptl_crystal_colour_primary yellow
_exptl_crystal_density_diffrn 1.294
_exptl_crystal_description prism
_exptl_crystal_F_000 3072
_exptl_crystal_size_max 0.18
_exptl_crystal_size_mid 0.064
_exptl_crystal_size_min 0.049
_refine_diff_density_max 1.779
_refine_diff_density_min -1.314
_refine_diff_density_rms 0.159
_refine_ls_extinction_method none
_refine_ls_goodness_of_fit_ref 1.087
_refine_ls_hydrogen_treatment constr
_refine_ls_matrix_type full
_refine_ls_number_parameters 388
_refine_ls_number_reflns 7102
_refine_ls_number_restraints 351
_refine_ls_restrained_S_all 1.088
_refine_ls_R_factor_all 0.0682
_refine_ls_R_factor_gt 0.0577
_refine_ls_shift/su_max 0.001
_refine_ls_shift/su_mean 0.000
_refine_ls_structure_factor_coef Fsqd
_refine_ls_weighting_details 'w=1/[\s^2^(Fo^2^)+(0.1162P)^2^+51.5788P] where P=(Fo^2^+2Fc^2^)/3'
_refine_ls_weighting_scheme calc
_refine_ls_wR_factor_gt 0.1894
_refine_ls_wR_factor_ref 0.2028
_reflns_Friedel_coverage 0.000
_reflns_number_gt 5431
_reflns_number_total 7102
_reflns_threshold_expression 'I > 2\s(I)'
_cod_data_source_file d2cc02497g2.cif
_cod_data_source_block str2206_sq
_cod_database_code 7130627
_shelx_shelxl_version_number 2014/7
_chemical_oxdiff_formula 'C56 H58 Cl2 Ir2 N6 O4'
_shelx_space_group_comment
;
The symmetry employed for this shelxl refinement is uniquely defined
by the following loop, which should always be used as a source of
symmetry information in preference to the above space-group names.
They are only intended as comments.
;
_shelx_estimated_absorpt_t_max 0.665
_shelx_estimated_absorpt_t_min 0.293
_diffrn_oxdiff_digest_frames
;
010782dd2459811f28ca789e70355d3d9a04734554f
;
_reflns_odcompleteness_completeness 99.96
_reflns_odcompleteness_iscentric 1
_reflns_odcompleteness_theta 66.49
_olex2_refinement_description
;
1. Fixed Uiso
 At 1.2 times of:
  All C(H) groups, All C(H,H) groups
2. Rigid body (RIGU) restrains
 All non-hydrogen atoms
 with sigma for 1-2 distances of 0.004 and sigma for 1-3 distances of 0.004
3. Others
 Fixed Sof: Cl2(0.5) Cl4(0.5) Cl3(0.5) C30(0.5) H30(0.5) Cl6(0.5) Cl5(0.5)
 Cl7(0.5) C29(0.5) H29(0.5)
4.a Ternary CH refined with riding coordinates:
 C3(H3), C7(H7), C2(H2), C6(H6), C30(H30), C29(H29)
4.b Secondary CH2 refined with riding coordinates:
 C19(H19A,H19B), C21(H21A,H21B), C8(H8A,H8B), C12(H12A,H12B), C20(H20A,H20B),
 C5(H5A,H5B), C4(H4A,H4B), C9(H9A,H9B)
4.c Aromatic/amide H refined with riding coordinates:
 C24(H24), C15(H15), C27(H27), C14(H14), C18(H18), C16(H16), C17(H17)
;
_olex2_submission_special_instructions 'No special instructions were received'
_oxdiff_exptl_absorpt_empirical_details
;
Empirical correction (ABSPACK) includes:
- Absorption correction using spherical harmonics
- Frame scaling
;
_oxdiff_exptl_absorpt_empirical_full_max 6.366
_oxdiff_exptl_absorpt_empirical_full_min 0.489

loop_
_space_group_symop_operation_xyz
'x, y, z'
'-x, y, -z+1/2'
'x+1/2, y+1/2, z'
'-x+1/2, y+1/2, -z+1/2'
'-x, -y, -z'
'x, -y, z-1/2'
'-x+1/2, -y+1/2, -z'
'x+1/2, -y+1/2, z-1/2'

loop_
_atom_site_label
_atom_site_type_symbol
_atom_site_fract_x
_atom_site_fract_y
_atom_site_fract_z
_atom_site_U_iso_or_equiv
_atom_site_adp_type
_atom_site_occupancy
_atom_site_site_symmetry_order
_atom_site_calc_flag
_atom_site_refinement_flags_posn
_atom_site_refinement_flags_adp
_atom_site_refinement_flags_occupancy
_atom_site_disorder_assembly
_atom_site_disorder_group
Ir1 Ir 0.35062(2) 0.00072(2) 0.91918(2) 0.04380(17) Uani 1 1 d . U . . .
Cl1 Cl 0.26209(6) -0.03291(9) 0.89935(10) 0.0511(4) Uani 1 1 d . U . . .
C1 C 0.3297(3) 0.0961(4) 0.9710(4) 0.0509(15) Uani 1 1 d . U . . .
N2 N 0.3189(3) 0.1059(3) 1.0477(3) 0.0544(14) Uani 1 1 d . U . . .
C25 C 0.2517(3) -0.2194(4) 1.0259(4) 0.0507(15) Uani 1 1 d . U . . .
O1 O 0.3404(2) -0.1219(3) 1.1567(3) 0.0696(15) Uani 1 1 d . U . . .
O2 O 0.1736(3) -0.0749(3) 1.0991(4) 0.0784(17) Uani 1 1 d . U . . .
C3 C 0.4260(3) 0.0371(4) 0.9071(5) 0.0615(18) Uani 1 1 d . U . . .
H3 H 0.4295 0.0901 0.9090 0.074 Uiso 1 1 calc R . . . .
N3 N 0.2575(3) -0.0980(3) 1.1280(4) 0.0595(14) Uani 1 1 d . U . . .
N1 N 0.3246(3) 0.1625(3) 0.9370(4) 0.0572(15) Uani 1 1 d . U . . .
C28 C 0.2101(4) -0.1128(4) 1.0875(5) 0.0623(17) Uani 1 1 d . U . . .
C13 C 0.2798(4) 0.2022(4) 0.8109(4) 0.0628(18) Uani 1 1 d . U . . .
C19 C 0.3174(3) 0.0471(4) 1.1058(5) 0.0605(18) Uani 1 1 d . U . . .
H19A H 0.3409 0.0580 1.1507 0.073 Uiso 1 1 calc R . . . .
H19B H 0.3287 0.0025 1.0814 0.073 Uiso 1 1 calc R . . . .
C23 C 0.2978(3) -0.2028(4) 1.0672(4) 0.0550(16) Uani 1 1 d . U . . .
C24 C 0.3397(4) -0.2467(5) 1.0592(5) 0.066(2) Uani 1 1 d . U . . .
H24 H 0.3702 -0.2364 1.0877 0.079 Uiso 1 1 calc R . . . .
C15 C 0.2332(5) 0.2838(6) 0.7214(5) 0.084(2) Uani 1 1 d . U . . .
H15 H 0.2327 0.3240 0.6878 0.101 Uiso 1 1 calc R . . . .
C21 C 0.2583(4) -0.0348(4) 1.1819(5) 0.068(2) Uani 1 1 d . U . . .
H21A H 0.2868 -0.0394 1.2205 0.082 Uiso 1 1 calc R . . . .
H21B H 0.2269 -0.0340 1.2110 0.082 Uiso 1 1 calc R . . . .
C27 C 0.1633(4) -0.1921(4) 0.9924(5) 0.0657(19) Uani 1 1 d . U . . .
H27 H 0.1347 -0.1628 0.9979 0.079 Uiso 1 1 calc R . . . .
C26 C 0.2076(3) -0.1760(4) 1.0339(4) 0.0561(16) Uani 1 1 d . U . . .
C22 C 0.3016(3) -0.1383(4) 1.1204(5) 0.0587(16) Uani 1 1 d . U . . .
C7 C 0.3745(3) -0.1118(4) 0.8991(5) 0.0602(17) Uani 1 1 d . U . . .
H7 H 0.3477 -0.1485 0.9037 0.072 Uiso 1 1 calc R . . . .
C14 C 0.2797(5) 0.2630(5) 0.7624(5) 0.076(2) Uani 1 1 d . U . . .
H14 H 0.3094 0.2898 0.7567 0.091 Uiso 1 1 calc R . . . .
C18 C 0.2354(4) 0.1637(5) 0.8197(5) 0.070(2) Uani 1 1 d . U . . .
H18 H 0.2354 0.1233 0.8530 0.084 Uiso 1 1 calc R . . . .
C11 C 0.3108(4) 0.2136(4) 0.9925(5) 0.064(2) Uani 1 1 d . U . . .
C8 C 0.4247(4) -0.1277(5) 0.9462(6) 0.078(2) Uani 1 1 d . U . . .
H8A H 0.4216 -0.1737 0.9737 0.094 Uiso 1 1 calc R . . . .
H8B H 0.4520 -0.1326 0.9089 0.094 Uiso 1 1 calc R . . . .
C12 C 0.3302(4) 0.1777(5) 0.8524(5) 0.0655(19) Uani 1 1 d . U . . .
H12A H 0.3423 0.1344 0.8263 0.079 Uiso 1 1 calc R . . . .
H12B H 0.3557 0.2154 0.8469 0.079 Uiso 1 1 calc R . . . .
C16 C 0.1892(5) 0.2446(6) 0.7313(6) 0.086(3) Uani 1 1 d . U . . .
H16 H 0.1586 0.2587 0.7053 0.103 Uiso 1 1 calc R . . . .
C20 C 0.2632(4) 0.0364(4) 1.1361(6) 0.066(2) Uani 1 1 d . U . . .
H20A H 0.2550 0.0766 1.1708 0.079 Uiso 1 1 calc R . . . .
H20B H 0.2387 0.0368 1.0910 0.079 Uiso 1 1 calc R . . . .
C10 C 0.3070(4) 0.1777(4) 1.0631(5) 0.067(2) Uani 1 1 d . U . . .
C2 C 0.4210(4) 0.0047(4) 0.9835(6) 0.060(2) Uani 1 1 d . U . . .
H2 H 0.4220 0.0394 1.0279 0.072 Uiso 1 1 calc R . . . .
C6 C 0.3739(3) -0.0741(4) 0.8269(5) 0.0611(18) Uani 1 1 d . U . . .
H6 H 0.3458 -0.0885 0.7897 0.073 Uiso 1 1 calc R . . . .
C17 C 0.1907(4) 0.1848(5) 0.7796(6) 0.081(2) Uani 1 1 d . U . . .
H17 H 0.1611 0.1577 0.7855 0.097 Uiso 1 1 calc R . . . .
C5 C 0.4193(4) -0.0418(6) 0.7860(6) 0.084(3) Uani 1 1 d . U . . .
H5A H 0.4387 -0.0809 0.7630 0.101 Uiso 1 1 calc R . . . .
H5B H 0.4066 -0.0110 0.7425 0.101 Uiso 1 1 calc R . . . .
C4 C 0.4545(5) 0.0020(5) 0.8402(8) 0.075(3) Uani 1 1 d . U . . .
H4A H 0.4707 0.0394 0.8094 0.090 Uiso 1 1 calc R . . . .
H4B H 0.4811 -0.0293 0.8630 0.090 Uiso 1 1 calc R . . . .
C9 C 0.4394(4) -0.0701(5) 1.0063(7) 0.078(2) Uani 1 1 d . U . . .
H9A H 0.4764 -0.0692 1.0135 0.094 Uiso 1 1 calc R . . . .
H9B H 0.4255 -0.0831 1.0572 0.094 Uiso 1 1 calc R . . . .
Cl2 Cl 0.1487(3) 0.0860(4) 0.9680(5) 0.119(2) Uani 0.5 1 d . U P . .
Cl4 Cl 0.1152(5) 0.1309(5) 1.1141(7) 0.173(4) Uani 0.5 1 d . U P . .
Cl3 Cl 0.0579(5) 0.0235(9) 1.0260(11) 0.224(6) Uani 0.5 1 d . U P . .
C30 C 0.1157(9) 0.0622(14) 1.0463(18) 0.106(5) Uani 0.5 1 d . U P . .
H30 H 0.1362 0.0239 1.0727 0.127 Uiso 0.5 1 calc R . P . .
Cl6 Cl 0.4528(4) 0.2167(6) 1.0090(11) 0.231(6) Uani 0.5 1 d . U P . .
Cl5 Cl 0.5140(4) 0.3174(5) 1.0952(8) 0.174(4) Uani 0.5 1 d . U P . .
Cl7 Cl 0.4439(4) 0.2104(8) 1.1467(14) 0.269(7) Uani 0.5 1 d . U P . .
C29 C 0.4507(13) 0.2628(14) 1.093(3) 0.186(7) Uani 0.5 1 d . U P . .
H29 H 0.4213 0.2959 1.0911 0.223 Uiso 0.5 1 calc R . P . .

loop_
_atom_site_aniso_label
_atom_site_aniso_U_11
_atom_site_aniso_U_22
_atom_site_aniso_U_33
_atom_site_aniso_U_23
_atom_site_aniso_U_13
_atom_site_aniso_U_12
Ir1 0.0543(3) 0.0408(2) 0.0363(2) -0.00222(10) 0.00155(16) 0.00260(11)
Cl1 0.0525(9) 0.0468(9) 0.0535(9) -0.0030(7) -0.0033(7) 0.0001(7)
C1 0.068(4) 0.045(3) 0.040(3) 0.000(2) -0.002(3) 0.001(3)
N2 0.078(4) 0.044(3) 0.041(3) -0.001(2) 0.004(3) 0.009(3)
C25 0.071(4) 0.041(3) 0.041(3) 0.008(3) 0.005(3) 0.002(3)
O1 0.087(4) 0.060(3) 0.060(3) -0.003(3) -0.007(3) -0.004(3)
O2 0.086(4) 0.061(3) 0.089(4) -0.013(3) 0.011(3) 0.015(3)
C3 0.060(4) 0.054(4) 0.070(4) -0.008(3) 0.003(3) -0.005(3)
N3 0.086(4) 0.045(3) 0.048(3) 0.001(2) 0.007(3) 0.003(3)
N1 0.081(4) 0.046(3) 0.045(3) 0.001(2) 0.006(3) 0.009(3)
C28 0.082(4) 0.049(3) 0.057(4) -0.002(3) 0.013(3) 0.006(3)
C13 0.103(5) 0.047(3) 0.039(3) -0.002(3) 0.004(3) 0.019(3)
C19 0.086(5) 0.054(4) 0.042(4) 0.003(3) 0.003(3) 0.009(3)
C23 0.073(4) 0.050(3) 0.042(3) 0.008(3) 0.004(3) 0.002(3)
C24 0.075(4) 0.058(4) 0.064(5) 0.001(4) -0.001(4) 0.000(3)
C15 0.143(6) 0.062(5) 0.048(4) 0.000(4) -0.002(4) 0.033(4)
C21 0.095(6) 0.050(4) 0.060(4) -0.008(3) 0.015(4) 0.002(3)
C27 0.075(4) 0.057(4) 0.066(5) 0.001(4) 0.004(3) 0.014(3)
C26 0.073(4) 0.050(3) 0.046(4) 0.003(3) 0.006(3) 0.008(3)
C22 0.080(4) 0.051(3) 0.046(4) 0.006(3) 0.003(3) 0.000(3)
C7 0.072(4) 0.044(3) 0.065(4) -0.011(3) 0.002(3) 0.009(3)
C14 0.125(6) 0.056(4) 0.046(4) 0.005(3) 0.007(4) 0.020(4)
C18 0.103(5) 0.053(4) 0.054(4) -0.002(3) 0.000(4) 0.015(3)
C11 0.089(6) 0.048(3) 0.056(4) -0.003(3) 0.009(4) 0.009(3)
C8 0.086(5) 0.063(4) 0.085(5) 0.002(4) -0.010(4) 0.011(4)
C12 0.096(5) 0.056(4) 0.045(3) 0.009(3) 0.011(3) 0.014(4)
C16 0.130(7) 0.068(5) 0.058(5) -0.007(4) -0.007(5) 0.030(4)
C20 0.091(5) 0.042(4) 0.066(5) -0.006(3) 0.022(4) 0.006(3)
C10 0.098(6) 0.051(4) 0.051(4) -0.005(3) 0.007(4) 0.015(4)
C2 0.058(4) 0.058(4) 0.063(4) -0.006(3) -0.006(3) 0.004(3)
C6 0.072(4) 0.059(4) 0.052(4) -0.018(3) 0.005(3) -0.001(3)
C17 0.109(6) 0.069(5) 0.064(5) -0.006(4) -0.010(4) 0.023(4)
C5 0.088(5) 0.098(6) 0.067(5) -0.019(4) 0.021(4) -0.014(5)
C4 0.075(5) 0.075(6) 0.077(6) -0.014(4) 0.020(4) -0.007(4)
C9 0.075(5) 0.069(4) 0.090(6) 0.000(4) -0.011(4) 0.012(4)
Cl2 0.105(4) 0.116(5) 0.138(5) -0.001(4) 0.024(4) 0.000(4)
Cl4 0.231(11) 0.092(5) 0.198(9) -0.012(5) 0.025(7) -0.025(6)
Cl3 0.125(7) 0.288(13) 0.256(15) 0.065(11) -0.025(8) -0.086(9)
C30 0.078(9) 0.086(10) 0.154(11) 0.014(8) 0.005(8) 0.020(7)
Cl6 0.119(6) 0.139(7) 0.424(16) -0.108(9) -0.107(8) 0.062(5)
Cl5 0.199(9) 0.101(5) 0.222(11) -0.053(6) -0.011(7) -0.009(5)
Cl7 0.109(6) 0.209(11) 0.485(18) 0.095(12) -0.045(9) 0.032(7)
C29 0.130(14) 0.057(9) 0.366(18) -0.028(10) -0.055(11) 0.037(9)

loop_
_atom_type_symbol
_atom_type_description
_atom_type_scat_dispersion_real
_atom_type_scat_dispersion_imag
_atom_type_scat_source
C C 0.0181 0.0091 'International Tables Vol C Tables 4.2.6.8 and 6.1.1.4'
H H 0.0000 0.0000 'International Tables Vol C Tables 4.2.6.8 and 6.1.1.4'
Cl Cl 0.3639 0.7018 'International Tables Vol C Tables 4.2.6.8 and 6.1.1.4'
Ir Ir -4.7710 6.5667 'International Tables Vol C Tables 4.2.6.8 and 6.1.1.4'
N N 0.0311 0.0180 'International Tables Vol C Tables 4.2.6.8 and 6.1.1.4'
O O 0.0492 0.0322 'International Tables Vol C Tables 4.2.6.8 and 6.1.1.4'

loop_
_exptl_crystal_face_index_h
_exptl_crystal_face_index_k
_exptl_crystal_face_index_l
_exptl_crystal_face_perp_dist
-6 -7 8 0.0259
6 7 -8 0.0259
-15 0 -5 0.0809
15 0 5 0.0809
10 -7 -6 0.0454
-9 7 6 0.0010
-16 -5 1 0.0547
16 4 -1 0.0648

loop_
_geom_angle_atom_site_label_1
_geom_angle_atom_site_label_2
_geom_angle_atom_site_label_3
_geom_angle
_geom_angle_site_symmetry_1
_geom_angle_site_symmetry_3
_geom_angle_publ_flag
C1 Ir1 Cl1 90.4(2) . . ?
C1 Ir1 C3 92.0(3) . . ?
C1 Ir1 C7 163.7(3) . . ?
C1 Ir1 C2 89.8(3) . . ?
C1 Ir1 C6 159.0(3) . . ?
C3 Ir1 Cl1 166.1(2) . . ?
C3 Ir1 C7 90.7(3) . . ?
C3 Ir1 C6 81.0(3) . . ?
C7 Ir1 Cl1 90.8(2) . . ?
C2 Ir1 Cl1 154.1(3) . . ?
C2 Ir1 C3 39.7(4) . . ?
C2 Ir1 C7 82.1(3) . . ?
C2 Ir1 C6 97.0(3) . . ?
C6 Ir1 Cl1 92.0(2) . . ?
C6 Ir1 C7 37.2(3) . . ?
N2 C1 Ir1 126.5(5) . . ?
N2 C1 N1 105.1(6) . . ?
N1 C1 Ir1 128.4(5) . . ?
C1 N2 C19 123.5(6) . . ?
C1 N2 C10 111.5(6) . . ?
C10 N2 C19 124.9(6) . . ?
C23 C25 C25 120.5(9) . 7_547 ?
C23 C25 C26 121.3(7) . . ?
C26 C25 C25 118.2(9) . 7_547 ?
C2 C3 Ir1 70.0(5) . . ?
C2 C3 C4 123.5(8) . . ?
C4 C3 Ir1 115.2(6) . . ?
C28 N3 C21 115.8(7) . . ?
C22 N3 C28 124.7(7) . . ?
C22 N3 C21 119.5(7) . . ?
C1 N1 C11 110.9(6) . . ?
C1 N1 C12 124.8(6) . . ?
C11 N1 C12 124.2(6) . . ?
O2 C28 N3 119.7(7) . . ?
O2 C28 C26 122.8(8) . . ?
N3 C28 C26 117.4(7) . . ?
C14 C13 C12 119.1(9) . . ?
C18 C13 C14 119.9(9) . . ?
C18 C13 C12 121.0(7) . . ?
N2 C19 C20 111.4(7) . . ?
C25 C23 C22 120.4(7) . . ?
C24 C23 C25 119.8(7) . . ?
C24 C23 C22 119.7(8) . . ?
C23 C24 C27 120.1(8) . 7_547 ?
C16 C15 C14 120.2(9) . . ?
N3 C21 C20 111.8(7) . . ?
C26 C27 C24 120.7(8) . 7_547 ?
C25 C26 C28 119.3(7) . . ?
C27 C26 C25 120.6(7) . . ?
C27 C26 C28 120.1(7) . . ?
O1 C22 N3 120.5(7) . . ?
O1 C22 C23 122.6(8) . . ?
N3 C22 C23 116.8(7) . . ?
C8 C7 Ir1 110.2(5) . . ?
C6 C7 Ir1 70.7(4) . . ?
C6 C7 C8 121.4(8) . . ?
C13 C14 C15 118.9(11) . . ?
C13 C18 C17 120.3(9) . . ?
C10 C11 N1 106.5(7) . . ?
C9 C8 C7 113.6(7) . . ?
N1 C12 C13 112.2(7) . . ?
C17 C16 C15 119.3(11) . . ?
C21 C20 C19 112.0(7) . . ?
C11 C10 N2 106.0(7) . . ?
C3 C2 Ir1 70.4(5) . . ?
C3 C2 C9 124.9(9) . . ?
C9 C2 Ir1 111.3(6) . . ?
C7 C6 Ir1 72.1(4) . . ?
C7 C6 C5 127.4(9) . . ?
C5 C6 Ir1 108.6(6) . . ?
C16 C17 C18 121.3(12) . . ?
C4 C5 C6 114.1(8) . . ?
C5 C4 C3 111.7(9) . . ?
C8 C9 C2 114.1(8) . . ?
Cl2 C30 Cl4 110.5(15) . . ?
Cl2 C30 Cl3 116.2(19) . . ?
Cl3 C30 Cl4 114.6(16) . . ?
C29 Cl6 Cl7 34.0(15) . . ?
C29 Cl7 Cl6 44(2) . . ?
Cl6 C29 Cl5 103(3) . . ?
Cl7 C29 Cl6 102.3(19) . . ?
Cl7 C29 Cl5 120(3) . . ?

loop_
_geom_bond_atom_site_label_1
_geom_bond_atom_site_label_2
_geom_bond_distance
_geom_bond_site_symmetry_2
_geom_bond_publ_flag
Ir1 Cl1 2.4044(17) . ?
Ir1 C1 2.043(7) . ?
Ir1 C3 2.099(8) . ?
Ir1 C7 2.194(7) . ?
Ir1 C2 2.093(10) . ?
Ir1 C6 2.176(7) . ?
C1 N2 1.338(9) . ?
C1 N1 1.353(9) . ?
N2 C19 1.458(9) . ?
N2 C10 1.384(10) . ?
C25 C25 1.423(14) 7_547 ?
C25 C23 1.396(11) . ?
C25 C26 1.414(11) . ?
O1 C22 1.199(10) . ?
O2 C28 1.203(10) . ?
C3 C2 1.422(13) . ?
C3 C4 1.515(13) . ?
N3 C28 1.416(11) . ?
N3 C21 1.471(10) . ?
N3 C22 1.380(11) . ?
N1 C11 1.381(10) . ?
N1 C12 1.457(10) . ?
C28 C26 1.470(11) . ?
C13 C14 1.384(11) . ?
C13 C18 1.373(14) . ?
C13 C12 1.531(12) . ?
C19 C20 1.537(12) . ?
C23 C24 1.373(12) . ?
C23 C22 1.485(11) . ?
C24 C27 1.420(12) 7_547 ?
C15 C14 1.421(16) . ?
C15 C16 1.374(17) . ?
C21 C20 1.528(12) . ?
C27 C24 1.420(12) 7_547 ?
C27 C26 1.356(12) . ?
C7 C8 1.530(12) . ?
C7 C6 1.393(12) . ?
C18 C17 1.378(14) . ?
C11 C10 1.362(12) . ?
C8 C9 1.500(14) . ?
C16 C17 1.367(14) . ?
C2 C9 1.504(12) . ?
C6 C5 1.515(13) . ?
C5 C4 1.501(15) . ?
Cl2 C30 1.66(3) . ?
Cl4 C30 1.70(3) . ?
Cl3 C30 1.69(3) . ?
Cl6 Cl7 2.33(3) . ?
Cl6 C29 1.65(5) . ?
Cl5 C29 1.93(4) . ?
Cl7 C29 1.34(5) . ?

loop_
_geom_torsion_atom_site_label_1
_geom_torsion_atom_site_label_2
_geom_torsion_atom_site_label_3
_geom_torsion_atom_site_label_4
_geom_torsion
_geom_torsion_site_symmetry_1
_geom_torsion_site_symmetry_2
_geom_torsion_site_symmetry_3
_geom_torsion_site_symmetry_4
_geom_torsion_publ_flag
Ir1 C1 N2 C19 -4.0(11) . . . . ?
Ir1 C1 N2 C10 178.9(6) . . . . ?
Ir1 C1 N1 C11 -178.7(6) . . . . ?
Ir1 C1 N1 C12 4.4(12) . . . . ?
Ir1 C3 C2 C9 102.8(9) . . . . ?
Ir1 C3 C4 C5 10.9(12) . . . . ?
Ir1 C7 C8 C9 12.0(11) . . . . ?
Ir1 C7 C6 C5 100.1(8) . . . . ?
Ir1 C2 C9 C8 33.2(11) . . . . ?
Ir1 C6 C5 C4 33.9(11) . . . . ?
C1 N2 C19 C20 -115.3(8) . . . . ?
C1 N2 C10 C11 -0.2(11) . . . . ?
C1 N1 C11 C10 -0.3(11) . . . . ?
C1 N1 C12 C13 113.9(9) . . . . ?
N2 C1 N1 C11 0.2(9) . . . . ?
N2 C1 N1 C12 -176.8(8) . . . . ?
N2 C19 C20 C21 167.1(7) . . . . ?
C25 C25 C23 C24 -1.5(12) 7_547 . . . ?
C25 C25 C23 C22 179.1(8) 7_547 . . . ?
C25 C25 C26 C28 179.5(8) 7_547 . . . ?
C25 C25 C26 C27 -0.7(12) 7_547 . . . ?
C25 C23 C24 C27 1.5(12) . . . 7_547 ?
C25 C23 C22 O1 -179.8(7) . . . . ?
C25 C23 C22 N3 1.8(10) . . . . ?
O2 C28 C26 C25 -177.7(8) . . . . ?
O2 C28 C26 C27 2.6(13) . . . . ?
C3 C2 C9 C8 -47.1(13) . . . . ?
N3 C28 C26 C25 0.9(11) . . . . ?
N3 C28 C26 C27 -178.8(7) . . . . ?
N3 C21 C20 C19 -73.0(10) . . . . ?
N1 C1 N2 C19 177.1(7) . . . . ?
N1 C1 N2 C10 0.0(9) . . . . ?
N1 C11 C10 N2 0.3(11) . . . . ?
C28 N3 C21 C20 -80.1(9) . . . . ?
C28 N3 C22 O1 179.8(7) . . . . ?
C28 N3 C22 C23 -1.7(11) . . . . ?
C13 C18 C17 C16 -1.0(14) . . . . ?
C19 N2 C10 C11 -177.3(8) . . . . ?
C23 C25 C26 C28 -0.8(11) . . . . ?
C23 C25 C26 C27 178.9(7) . . . . ?
C24 C23 C22 O1 0.7(12) . . . . ?
C24 C23 C22 N3 -177.7(7) . . . . ?
C24 C27 C26 C25 0.6(12) 7_547 . . . ?
C24 C27 C26 C28 -179.6(8) 7_547 . . . ?
C15 C16 C17 C18 1.2(14) . . . . ?
C21 N3 C28 O2 -0.6(11) . . . . ?
C21 N3 C28 C26 -179.3(7) . . . . ?
C21 N3 C22 O1 -0.5(11) . . . . ?
C21 N3 C22 C23 177.9(7) . . . . ?
C26 C25 C23 C24 178.9(7) . . . . ?
C26 C25 C23 C22 -0.6(11) . . . . ?
C22 N3 C28 O2 179.0(7) . . . . ?
C22 N3 C28 C26 0.4(11) . . . . ?
C22 N3 C21 C20 100.3(9) . . . . ?
C22 C23 C24 C27 -179.0(7) . . . 7_547 ?
C7 C8 C9 C2 -29.7(13) . . . . ?
C7 C6 C5 C4 -47.5(14) . . . . ?
C14 C13 C18 C17 0.9(12) . . . . ?
C14 C13 C12 N1 132.4(8) . . . . ?
C14 C15 C16 C17 -1.3(14) . . . . ?
C18 C13 C14 C15 -1.0(12) . . . . ?
C18 C13 C12 N1 -49.2(10) . . . . ?
C11 N1 C12 C13 -62.7(11) . . . . ?
C8 C7 C6 Ir1 -102.4(7) . . . . ?
C8 C7 C6 C5 -2.3(12) . . . . ?
C12 N1 C11 C10 176.6(8) . . . . ?
C12 C13 C14 C15 177.4(8) . . . . ?
C12 C13 C18 C17 -177.5(8) . . . . ?
C16 C15 C14 C13 1.2(13) . . . . ?
C10 N2 C19 C20 61.4(11) . . . . ?
C2 C3 C4 C5 92.8(12) . . . . ?
C6 C7 C8 C9 91.1(11) . . . . ?
C6 C5 C4 C3 -29.9(13) . . . . ?
C4 C3 C2 Ir1 -107.6(9) . . . . ?
C4 C3 C2 C9 -4.9(14) . . . . ?
Cl6 Cl7 C29 Cl5 -113(3) . . . . ?
Cl7 Cl6 C29 Cl5 125(3) . . . . ?

loop_
_exptl_oxdiff_crystal_face_indexfrac_h
_exptl_oxdiff_crystal_face_indexfrac_k
_exptl_oxdiff_crystal_face_indexfrac_l
_exptl_oxdiff_crystal_face_x
_exptl_oxdiff_crystal_face_y
_exptl_oxdiff_crystal_face_z
-5.6743 -7.4534 7.8218 0.1002 0.7675 0.6332
5.6743 7.4534 -7.8218 -0.1002 -0.7675 -0.6332
-14.9978 0.2356 -4.6727 -0.0875 -0.6633 0.7433
14.9978 -0.2356 4.6727 0.0875 0.6633 -0.7433
9.7705 -7.1020 -6.3585 0.9302 -0.1217 -0.3463
-9.2390 7.4121 6.3791 -0.9434 0.1235 0.3077
-15.5397 -4.6679 1.4467 -0.0056 -0.0205 0.9998
15.7748 4.3496 -1.0679 0.0164 0.0656 -0.9977
